data_4115979
loop_
_publ_author_name
'Jodi D. Niemoth-Anderson'
'Kerry A. (Fusie) Clark'
'T. Adrian George'
'Charles R. Ross'

_publ_contact_author_address
;
Department of Chemistry
University of Nebraska-Lincoln, Lincoln, NE 68588-0304
;
_publ_contact_author_email tageorge@unlserve.unl.edu
_publ_contact_author_name 'George, T. Adrian'
_publ_contact_author_phone 1(402)4723513
_publ_section_title
;
 Five-Coordinate Diamagnetic Iron(IV) Complexes With A Trigonal Planar
 Arrangement of Thiolate Ligand Atoms: Synthesis and Crystal Structure of
 [FeX(PS3)] (X = Cl, Br or I; PS3H3= [P(C'''6H3-3-Me3Si-2-SH)3])
;
_journal_name_full 'Journal of the American Chemical Society'
_journal_page_first 3977
_journal_page_last 3978
_journal_paper_doi 10.1021/ja993988+
_journal_volume 122
_journal_year 2000
_chemical_formula_moiety 'C27 H36 Br Fe P S3 Si3 . 1.71C6 H6'
_chemical_formula_sum 'C37.25 H46.25 Br Fe P S3 Si3'
_chemical_formula_weight 841.17
_chemical_melting_point 469(1)
_chemical_name_common
;
Bromo[tris(2-thio-3-trimethylsilylphenyl-kS)phosphine-kP]iron
;
_chemical_name_systematic
;
 Bromo[tris(2-thio-3-trimethylsilylphenyl-kS)phosphine-kP]iron
;
_space_group_IT_number 217
_symmetry_cell_setting cubic
_symmetry_space_group_name_Hall 'I -4 2 3'
_symmetry_space_group_name_H-M 'I -4 3 m'
_atom_sites_solution_hydrogens geom
_atom_sites_solution_primary direct
_atom_sites_solution_secondary difmap
_audit_creation_method SHELXL-97
_cell_angle_alpha 90.00
_cell_angle_beta 90.00
_cell_angle_gamma 90.00
_cell_formula_units_Z 8
_cell_length_a 20.623
_cell_length_b 20.623
_cell_length_c 20.623
_cell_measurement_temperature 293(2)
_cell_volume 8771.130
_computing_cell_refinement MARXDS
_computing_data_collection MARDC
_computing_data_reduction MARXDS
_computing_molecular_graphics XP
_computing_publication_material SHELXL-97
_computing_structure_refinement 'SHELXL-97 (Sheldrick, 1997)'
_computing_structure_solution 'SHELXS-97 (Sheldrick, 1990)'
_diffrn_ambient_temperature 293(2)
_diffrn_measured_fraction_theta_full 0.938
_diffrn_measured_fraction_theta_max 0.938
_diffrn_measurement_device_type 'MARResearch Imaging Plate'
_diffrn_measurement_method 'oscillation method'
_diffrn_radiation_monochromator graphite
_diffrn_radiation_source 'rotating anode'
_diffrn_radiation_type MoK\a
_diffrn_radiation_wavelength 0.71073
_diffrn_reflns_av_R_equivalents 0.0619
_diffrn_reflns_av_sigmaI/netI 0.0235
_diffrn_reflns_limit_h_max 24
_diffrn_reflns_limit_h_min 3
_diffrn_reflns_limit_k_max 16
_diffrn_reflns_limit_k_min 0
_diffrn_reflns_limit_l_max 16
_diffrn_reflns_limit_l_min 0
_diffrn_reflns_number 9482
_diffrn_reflns_theta_full 24.43
_diffrn_reflns_theta_max 24.43
_diffrn_reflns_theta_min 4.64
_exptl_absorpt_coefficient_mu 1.540
_exptl_absorpt_correction_type none
_exptl_crystal_colour red-brown
_exptl_crystal_density_diffrn 1.274
_exptl_crystal_description cube
_exptl_crystal_F_000 3486
_exptl_crystal_size_max .4
_exptl_crystal_size_mid .4
_exptl_crystal_size_min .4
_refine_diff_density_max 0.630
_refine_diff_density_min -0.484
_refine_diff_density_rms 0.078
_refine_ls_abs_structure_details 'Flack H D (1983), Acta Cryst. A39, 876-881'
_refine_ls_abs_structure_Flack 0.29(7)
_refine_ls_extinction_coef 0.006(3)
_refine_ls_extinction_expression Fc^*^=kFc[1+0.001xFc^2^\l^3^/sin(2\q)]^-1/4^
_refine_ls_extinction_method SHELXL
_refine_ls_goodness_of_fit_ref 1.115
_refine_ls_hydrogen_treatment mixed
_refine_ls_matrix_type full
_refine_ls_number_parameters 79
_refine_ls_number_reflns 701
_refine_ls_number_restraints 19
_refine_ls_restrained_S_all 1.620
_refine_ls_R_factor_all 0.0673
_refine_ls_R_factor_gt 0.0604
_refine_ls_shift/su_max 0.000
_refine_ls_shift/su_mean 0.000
_refine_ls_structure_factor_coef Fsqd
_refine_ls_weighting_details 'calc w=1/[\s^2^(Fo^2^)+(0.1159P)^2^+13.6108P] where P=(Fo^2^+2Fc^2^)/3'
_refine_ls_weighting_scheme calc
_refine_ls_wR_factor_gt 0.1528
_refine_ls_wR_factor_ref 0.1624
_reflns_number_gt 647
_reflns_number_total 701
_reflns_threshold_expression >2sigma(I)
_cod_data_source_file ja9939882B_2.cif
_cod_data_source_block ni299,2-Br
_cod_depositor_comments
;
The following automatic conversions were performed:

'_symmetry_cell_setting' tag value 'cubic I' was replaced with
'cubic' value as specified in the replacement file
'/home/robertas/cod-tools/perl-scripts/inputs/replacement_values.lst'.

Automatic conversion script
Id: cif_fix_values 3143 2015-03-26 13:38:13Z robertas 
;
_cod_original_cell_volume 8771.1
_cod_database_code 4115979

loop_
_symmetry_equiv_pos_as_xyz
'x, y, z'
'-x, -y, z'
'-x, y, -z'
'x, -y, -z'
'z, x, y'
'z, -x, -y'
'-z, -x, y'
'-z, x, -y'
'y, z, x'
'-y, z, -x'
'y, -z, -x'
'-y, -z, x'
'y, x, z'
'-y, -x, z'
'y, -x, -z'
'-y, x, -z'
'x, z, y'
'-x, z, -y'
'-x, -z, y'
'x, -z, -y'
'z, y, x'
'z, -y, -x'
'-z, y, -x'
'-z, -y, x'
'x+1/2, y+1/2, z+1/2'
'-x+1/2, -y+1/2, z+1/2'
'-x+1/2, y+1/2, -z+1/2'
'x+1/2, -y+1/2, -z+1/2'
'z+1/2, x+1/2, y+1/2'
'z+1/2, -x+1/2, -y+1/2'
'-z+1/2, -x+1/2, y+1/2'
'-z+1/2, x+1/2, -y+1/2'
'y+1/2, z+1/2, x+1/2'
'-y+1/2, z+1/2, -x+1/2'
'y+1/2, -z+1/2, -x+1/2'
'-y+1/2, -z+1/2, x+1/2'
'y+1/2, x+1/2, z+1/2'
'-y+1/2, -x+1/2, z+1/2'
'y+1/2, -x+1/2, -z+1/2'
'-y+1/2, x+1/2, -z+1/2'
'x+1/2, z+1/2, y+1/2'
'-x+1/2, z+1/2, -y+1/2'
'-x+1/2, -z+1/2, y+1/2'
'x+1/2, -z+1/2, -y+1/2'
'z+1/2, y+1/2, x+1/2'
'z+1/2, -y+1/2, -x+1/2'
'-z+1/2, y+1/2, -x+1/2'
'-z+1/2, -y+1/2, x+1/2'

loop_
_atom_site_label
_atom_site_type_symbol
_atom_site_fract_x
_atom_site_fract_y
_atom_site_fract_z
_atom_site_U_iso_or_equiv
_atom_site_adp_type
_atom_site_occupancy
_atom_site_symmetry_multiplicity
_atom_site_calc_flag
_atom_site_refinement_flags
Fe Fe 0.23182(9) 0.23182(9) 0.23182(9) 0.0390(11) Uani 1 6 d S
P P 0.29208(19) 0.29208(19) 0.29208(19) 0.0544(17) Uani 1 6 d S
Br Br 0.16431(8) 0.16431(8) 0.16431(8) 0.0560(11) Uani 1 6 d S
S S 0.19239(14) 0.19239(14) 0.31773(17) 0.0541(12) Uani 1 2 d S
Si Si 0.1460(3) 0.1460(3) 0.4684(3) 0.0785(19) Uani 1 2 d S
C1 C 0.2755(8) 0.2755(8) 0.3773(9) 0.070(4) Uani 1 2 d S
C3 C 0.2103(9) 0.2103(9) 0.4506(8) 0.075(5) Uani 1 2 d S
C2 C 0.2288(7) 0.2288(7) 0.3878(7) 0.059(4) Uani 1 2 d S
C4 C 0.2422(12) 0.2422(12) 0.5002(11) 0.104(9) Uani 1 2 d S
H4A H 0.2313 0.2313 0.5425 0.125 Uiso 1 2 calc SR
C5 C 0.2883(12) 0.2883(12) 0.4912(13) 0.139(14) Uani 1 2 d S
H5A H 0.3082 0.3082 0.5265 0.167 Uiso 1 2 calc SR
C6 C 0.3053(10) 0.3053(10) 0.4281(10) 0.106(9) Uani 1 2 d S
H6A H 0.3368 0.3368 0.4207 0.127 Uiso 1 2 calc SR
C1M C 0.1400(14) 0.1400(14) 0.5590(12) 0.127(12) Uani 1 2 d S
H1MA H 0.1270 0.1780 0.5773 0.191 Uiso 1 1 d R
H1MB H 0.1077 0.1077 0.5690 0.191 Uiso 1 2 d SR
C2M C 0.16951(4) 0.06298(11) 0.43333(5) 0.104(6) Uani 1 1 d .
H2MA H 0.2102 0.0495 0.4514 0.156 Uiso 1 1 calc R
H2MB H 0.1733 0.0662 0.3870 0.156 Uiso 1 1 calc R
H2MC H 0.1367 0.0318 0.4440 0.156 Uiso 1 1 calc R
C1P1 C 0.43407(4) 0.79957(11) 0.51737(5) 0.17(2) Uiso 0.55(6) 1 d PRD
C2P1 C 0.45176(4) 0.79955(11) 0.45176(5) 0.17(2) Uiso 0.55(6) 2 d SPRD
C1P2 C 0.50000(4) 0.78634(11) 0.50000(5) 0.21(4) Uiso 0.45(6) 4 d SPRD
C2P2 C 0.54296(4) 0.75459(11) 0.54296(5) 0.21(4) Uiso 0.45(6) 2 d SPRD
C3P2 C 0.54095(4) 0.68624(11) 0.54095(5) 0.21(4) Uiso 0.45(6) 2 d SPRD
C4P2 C 0.50000(4) 0.64959(11) 0.50000(5) 0.21(4) Uiso 0.45(6) 4 d SPRD
C1P3 C 0.50319(4) 0.59925(11) 0.55109(5) 0.17(10) Uiso 0.20(14) 1 d PRD

loop_
_atom_site_aniso_label
_atom_site_aniso_U_11
_atom_site_aniso_U_22
_atom_site_aniso_U_33
_atom_site_aniso_U_23
_atom_site_aniso_U_13
_atom_site_aniso_U_12
Fe 0.0390(11) 0.0390(11) 0.0390(11) 0.0029(7) 0.0029(7) 0.0029(7)
P 0.0544(17) 0.0544(17) 0.0544(17) -0.0026(16) -0.0026(16) -0.0026(16)
Br 0.0560(11) 0.0560(11) 0.0560(11) -0.0026(6) -0.0026(6) -0.0026(6)
S 0.0591(15) 0.0591(15) 0.0439(19) 0.0055(11) 0.0055(11) -0.0024(16)
Si 0.090(3) 0.090(3) 0.055(3) 0.024(2) 0.024(2) 0.032(3)
C1 0.077(7) 0.077(7) 0.055(9) -0.008(6) -0.008(6) 0.014(10)
C3 0.089(9) 0.089(9) 0.047(8) 0.009(7) 0.009(7) 0.024(11)
C2 0.068(6) 0.068(6) 0.041(7) 0.004(5) 0.004(5) 0.015(9)
C4 0.134(15) 0.134(15) 0.045(9) -0.007(9) -0.007(9) 0.03(2)
C5 0.18(2) 0.18(2) 0.067(14) -0.018(11) -0.018(11) -0.07(3)
C6 0.131(14) 0.131(14) 0.054(10) -0.013(7) -0.013(7) -0.032(18)
C1M 0.161(19) 0.161(19) 0.059(12) 0.027(12) 0.027(12) 0.03(2)
C2M 0.136(14) 0.081(10) 0.095(11) 0.028(8) 0.039(11) 0.032(10)

loop_
_atom_type_symbol
_atom_type_description
_atom_type_scat_dispersion_real
_atom_type_scat_dispersion_imag
_atom_type_scat_source
C C 0.0181 0.0091 'International Tables Vol C Tables 4.2.6.8 and 6.1.1.4'
H H 0.0000 0.0000 'International Tables Vol C Tables 4.2.6.8 and 6.1.1.4'
Si Si 0.0817 0.0704 'International Tables Vol C Tables 4.2.6.8 and 6.1.1.4'
P P 0.2955 0.4335 'International Tables Vol C Tables 4.2.6.8 and 6.1.1.4'
S S 0.3331 0.5567 'International Tables Vol C Tables 4.2.6.8 and 6.1.1.4'
Fe Fe 0.3463 0.8444 'International Tables Vol C Tables 4.2.6.8 and 6.1.1.4'
Br Br -0.2901 2.4595 'International Tables Vol C Tables 4.2.6.8 and 6.1.1.4'

loop_
_geom_angle_atom_site_label_1
_geom_angle_atom_site_label_2
_geom_angle_atom_site_label_3
_geom_angle
_geom_angle_site_symmetry_1
_geom_angle_site_symmetry_3
S Fe S 119.84(2) . 5
S Fe S 119.84(2) . 9
S Fe S 119.84(2) 5 9
S Fe P 87.73(15) . .
S Fe P 87.73(15) 5 .
S Fe P 87.73(15) 9 .
S Fe Br 92.27(15) . .
S Fe Br 92.27(15) 5 .
S Fe Br 92.27(15) 9 .
P Fe Br 180.0(4) . .
C1 P C1 109.1(8) . 5
C1 P C1 109.1(8) . 9
C1 P C1 109.1(8) 5 9
C1 P Fe 109.8(7) . .
C1 P Fe 109.8(7) 5 .
C1 P Fe 109.8(7) 9 .
C2 S Fe 110.7(6) . .
C1M Si C3 106.4(15) . .
C1M Si C2M 109.4(7) . .
C3 Si C2M 111.8(3) . .
C1M Si C2M 109.4(7) . 13
C3 Si C2M 111.8(3) . 13
C2M Si C2M 107.9(4) . 13
C6 C1 C2 120.6(19) . .
C6 C1 P 124.9(19) . .
C2 C1 P 114.5(13) . .
C4 C3 C2 115(2) . .
C4 C3 Si 121.2(17) . .
C2 C3 Si 123.8(17) . .
C1 C2 C3 121.8(18) . .
C1 C2 S 117.3(12) . .
C3 C2 S 121.0(16) . .
C5 C4 C3 124(2) . .
C4 C5 C6 119(3) . .
C1 C6 C5 119(3) . .
C2P1 C1P1 C1P1 119.9 . 23_656
C1P1 C2P1 C1P1 120.2 21 .
C2P2 C1P2 C2P2 124.8 3_656 .
C3P2 C2P2 C1P2 115.2 . .
C2P2 C3P2 C4P2 124.7 . .
C3P2 C4P2 C3P2 115.3 3_656 .
C1P3 C1P3 C1P3 120.0 21 17
C1P3 C1P3 C1P3 90.0 21 23_656
C1P3 C1P3 C1P3 120.0 17 23_656

loop_
_geom_bond_atom_site_label_1
_geom_bond_atom_site_label_2
_geom_bond_distance
_geom_bond_site_symmetry_2
Fe S 2.112(3) .
Fe S 2.112(3) 5
Fe S 2.112(3) 9
Fe P 2.153(8) .
Fe Br 2.411(4) .
P C1 1.823(19) .
P C1 1.823(19) 5
P C1 1.823(19) 9
S C2 1.794(17) .
Si C1M 1.88(3) .
Si C3 1.91(3) .
Si C2M 1.921(5) .
Si C2M 1.921(5) 13
C1 C6 1.36(3) .
C1 C2 1.38(3) .
C3 C4 1.38(4) .
C3 C2 1.40(2) .
C4 C5 1.36(5) .
C5 C6 1.39(4) .
C1P1 C2P1 1.4014 .
C1P1 C1P1 1.416(2) 23_656
C2P1 C1P1 1.4014(12) 21
C1P2 C2P2 1.4136(19) 3_656
C1P2 C2P2 1.4137 .
C2P2 C3P2 1.4108 .
C3P2 C4P2 1.4133 .
C4P2 C3P2 1.4133(19) 3_656
C1P3 C1P3 1.3970(13) 21
C1P3 C1P3 1.405(3) 17
C1P3 C1P3 1.583(2) 23_656

loop_
_geom_torsion_atom_site_label_1
_geom_torsion_atom_site_label_2
_geom_torsion_atom_site_label_3
_geom_torsion_atom_site_label_4
_geom_torsion
_geom_torsion_site_symmetry_1
_geom_torsion_site_symmetry_4
S Fe P C1 0.0 . .
S Fe P C1 -120.0 5 .
S Fe P C1 120.0 9 .
Br Fe P C1 51(100) . .
S Fe P C1 120.0 . 5
S Fe P C1 0.0 5 5
S Fe P C1 -120.0 9 5
Br Fe P C1 170(100) . 5
S Fe P C1 -120.000(1) . 9
S Fe P C1 119.999(1) 5 9
S Fe P C1 0.000(1) 9 9
Br Fe P C1 -69(100) . 9
S Fe S C2 86.1(3) 5 .
S Fe S C2 -86.1(3) 9 .
P Fe S C2 0.0 . .
Br Fe S C2 180.0 . .
C1 P C1 C6 59.6(9) 5 .
C1 P C1 C6 -59.6(9) 9 .
Fe P C1 C6 180.000(2) . .
C1 P C1 C2 -120.4(9) 5 .
C1 P C1 C2 120.4(9) 9 .
Fe P C1 C2 0.000(1) . .
C1M Si C3 C4 0.000(1) . .
C2M Si C3 C4 -119.4(3) . .
C2M Si C3 C4 119.4(3) 13 .
C1M Si C3 C2 180.0 . .
C2M Si C3 C2 60.6(3) . .
C2M Si C3 C2 -60.6(3) 13 .
C6 C1 C2 C3 0.000(2) . .
P C1 C2 C3 180.0 . .
C6 C1 C2 S 180.000(1) . .
P C1 C2 S 0.000(1) . .
C4 C3 C2 C1 0.000(2) . .
Si C3 C2 C1 180.000(1) . .
C4 C3 C2 S 180.000(1) . .
Si C3 C2 S 0.000(1) . .
Fe S C2 C1 0.000(1) . .
Fe S C2 C3 180.000(1) . .
C2 C3 C4 C5 0.000(3) . .
Si C3 C4 C5 180.000(2) . .
C3 C4 C5 C6 0.000(3) . .
C2 C1 C6 C5 0.000(2) . .
P C1 C6 C5 180.000(2) . .
C4 C5 C6 C1 0.000(3) . .
C1P1 C1P1 C2P1 C1P1 0.0 23_656 21
C2P2 C1P2 C2P2 C3P2 0.00(7) 3_656 .
C1P2 C2P2 C3P2 C4P2 0.0 . .
C2P2 C3P2 C4P2 C3P2 0.00(6) . 3_656
